data_9010027
loop_
_publ_author_name
'Peacor, D. R.'
'Rouse, R. C.'
'Ahn, J.-H.'

_publ_section_title
;Crystal structure of tiptopite, a framework beryllophosphate isotypic with
 basic cancrinite Note: U(1,2) for OH5 has been altered to match symmetry
 constraints.
;
_journal_name_full 'American Mineralogist'
_journal_page_first 816
_journal_page_last 820
_journal_volume 72
_journal_year 1987
_chemical_formula_sum 'Be3 Ca0.36 H10 K Li1.44 Na0.84 O15.01 P3'
_chemical_name_mineral Tiptopite
_space_group_IT_number 173
_symmetry_space_group_name_Hall 'P 6c'
_symmetry_space_group_name_H-M 'P 63'
_cell_angle_alpha 90
_cell_angle_beta 90
_cell_angle_gamma 120
_cell_formula_units_Z 2
_cell_length_a 11.655
_cell_length_b 11.655
_cell_length_c 4.692
_cell_volume 551.967
_cod_duplicate_entry 9001089
_cod_data_source_file 01109.cif
_cod_data_source_block global
_cod_original_formula_sum 'P3 Be3 O15.01 K Li1.44 Na.84 Ca.36 H10'
_cod_database_code 9010027

loop_
_symmetry_equiv_pos_as_xyz
x,y,z
x-y,x,1/2+z
-y,x-y,z
-x,-y,1/2+z
-x+y,-x,z
y,-x+y,1/2+z

loop_
_atom_site_aniso_label
_atom_site_aniso_U_11
_atom_site_aniso_U_22
_atom_site_aniso_U_33
_atom_site_aniso_U_12
_atom_site_aniso_U_13
_atom_site_aniso_U_23
P 0.00900 0.01100 0.00700 0.00600 0.00700 0.00600
Be 0.00700 0.01200 0.00900 0.00300 -0.00300 -0.01700
O1 0.01600 0.01200 0.01700 0.00600 0.00300 0.00100
O2 0.01500 0.01100 0.00900 0.00500 -0.00400 -0.00800
O3 0.01800 0.02200 0.00800 0.00900 0.00600 0.00000
O4 0.01300 0.01600 0.00900 0.01000 -0.00200 -0.00400
K1 0.04400 0.04400 0.01900 0.02200 0.00000 0.00000
Li2 0.05100 0.03600 0.03600 0.02600 0.00300 -0.01000
Na2 0.05100 0.03600 0.03600 0.02600 0.00300 -0.01000
Ca2 0.05100 0.03600 0.03600 0.02600 0.00300 -0.01000
O-H5 0.00900 0.00900 0.09000 0.00450 0.00000 0.00000

loop_
_atom_site_label
_atom_site_fract_x
_atom_site_fract_y
_atom_site_fract_z
_atom_site_occupancy
_atom_site_U_iso_or_equiv
_atom_site_type_symbol
_atom_site_attached_hydrogens
P 0.08510 0.41670 0.75000 1.00000 ? P 0
Be 0.33800 0.41800 0.74600 1.00000 ? Be 0
O1 0.19020 0.38430 0.65180 1.00000 ? O 0
O2 0.13780 0.56470 0.70270 1.00000 ? O 0
O3 0.05470 0.38010 0.06880 1.00000 ? O 0
O4 0.33020 0.37410 0.08620 1.00000 ? O 0
K1 0.33333 0.66667 0.25300 1.00000 ? K 0
Li2 0.22070 0.11370 0.74860 0.48000 ? Li 0
Na2 0.22070 0.11370 0.74860 0.28000 ? Na 0
Ca2 0.22070 0.11370 0.74860 0.12000 ? Ca 0
O-H5 0.00000 0.00000 0.25300 1.00000 ? O 1
O-H6 0.06400 0.13000 0.37800 0.25000 0.02000 O 1
O-H7 0.06600 0.13000 0.09700 0.25000 0.02000 O 1
O-H8 0.16800 0.32200 0.23600 0.17000 0.02000 O 1

loop_
_cod_changelog_entry_id
_cod_changelog_entry_author
_cod_changelog_entry_date
_cod_changelog_entry_text
1
;cod-tools version 3.8.0
Id: cif_guess_AMCSD_atom_types 9581 2023-05-17 12:35:41Z saulius
;
2023-05-18T11:40:43+03:00
;Derived atom types and hydrogen counts
from atom names that follow the AMCSD naming convention
(Wat == water, O-H == hydroxyl).
;
2
;cod-tools version 3.10.1
Id: cif_fix_AMCSD_aniso_labels 10200 2024-08-01 14:09:44Z saulius
;
2024-08-02T12:21:26+03:00
;Changed the following '_atom_site_aniso_label' values:
'OH5' -> 'O-H5'
;
